data_7240160
loop_
_publ_author_name
'Mandal, Susanta'
'Chhetri, Karan'
'Bhuyan, Samuzal'
'Roy, Biswajit G.'

_publ_section_title
;
 Efficient iron catalyzed ligand-free access to acridines and acridinium
 ions
;
_journal_issue 10
_journal_name_full 'Green Chemistry'
_journal_page_first 3178
_journal_page_last 3185
_journal_paper_doi 10.1039/D0GC00617C
_journal_volume 22
_journal_year 2020
_chemical_absolute_configuration unk
_chemical_formula_moiety 'C28 H24 N O2, 2(C H Cl3), Cl'
_chemical_formula_sum 'C30 H26 Cl7 N O2'
_chemical_formula_weight 680.67
_space_group_crystal_system monoclinic
_space_group_IT_number 4
_space_group_name_Hall 'P 2yb'
_space_group_name_H-M_alt 'P 1 21 1'
_atom_sites_solution_hydrogens geom
_atom_sites_solution_primary iterative
_audit_block_doi 10.5517/ccdc.csd.cc23f39z
_audit_creation_date 2019-05-05
_audit_creation_method
;
Olex2 1.2
(compiled 2018.05.29 svn.r3508 for OlexSys, GUI svn.r5506)
;
_audit_update_record
;
2019-08-23 deposited with the CCDC.	2020-03-23 downloaded from the CCDC.
;
_cell_angle_alpha 90
_cell_angle_beta 104.397(8)
_cell_angle_gamma 90
_cell_formula_units_Z 2
_cell_length_a 10.1043(8)
_cell_length_b 12.8257(9)
_cell_length_c 12.9176(9)
_cell_measurement_reflns_used 2065
_cell_measurement_temperature 100
_cell_measurement_theta_max 23.0700
_cell_measurement_theta_min 3.7420
_cell_volume 1621.5(2)
_computing_cell_refinement
;
CrysAlisPro, Agilent Technologies,
Version 1.171.37.35 (release 13-08-2014 CrysAlis171 .NET)
(compiled Aug 13 2014,18:06:01)
;
_computing_data_collection
;
CrysAlisPro, Agilent Technologies,
Version 1.171.37.35 (release 13-08-2014 CrysAlis171 .NET)
(compiled Aug 13 2014,18:06:01)
;
_computing_data_reduction
;
CrysAlisPro, Agilent Technologies,
Version 1.171.37.35 (release 13-08-2014 CrysAlis171 .NET)
(compiled Aug 13 2014,18:06:01)
;
_computing_molecular_graphics 'Olex2 (Dolomanov et al., 2009)'
_computing_publication_material 'Olex2 (Dolomanov et al., 2009)'
_computing_structure_refinement 'ShelXL (Sheldrick, 2015)'
_computing_structure_solution 'olex2.solve (Bourhis et al., 2015)'
_diffrn_ambient_temperature 100
_diffrn_detector 'CCD plate'
_diffrn_detector_area_resol_mean 15.9326
_diffrn_detector_type Eos
_diffrn_measured_fraction_theta_full 0.991
_diffrn_measured_fraction_theta_max 0.991
_diffrn_measurement_details
;
#__ type_ start__ end____ width___ exp.time_
  1 omega  -52.00   48.00   1.0000    6.1200
omega____ theta____ kappa____ phi______ frames
    -       18.1617  -77.0000   60.0000 100

#__ type_ start__ end____ width___ exp.time_
  2 omega  -52.00   48.00   1.0000    6.1200
omega____ theta____ kappa____ phi______ frames
    -       18.1617  -77.0000 -180.0000 100
;
_diffrn_measurement_device 'four-circle diffractometer'
_diffrn_measurement_device_type 'SuperNova, Dual, Cu at zero, Eos'
_diffrn_measurement_method '\w scans'
_diffrn_orient_matrix_UB_11 -0.0322953000
_diffrn_orient_matrix_UB_12 0.0484865000
_diffrn_orient_matrix_UB_13 0.0038263000
_diffrn_orient_matrix_UB_21 -0.0339930000
_diffrn_orient_matrix_UB_22 -0.0223662000
_diffrn_orient_matrix_UB_23 0.0365114000
_diffrn_orient_matrix_UB_31 0.0551190000
_diffrn_orient_matrix_UB_32 0.0146309000
_diffrn_orient_matrix_UB_33 0.0432119000
_diffrn_radiation_monochromator mirror
_diffrn_radiation_probe x-ray
_diffrn_radiation_type MoK\a
_diffrn_radiation_wavelength 0.71073
_diffrn_reflns_av_R_equivalents 0.0685
_diffrn_reflns_av_unetI/netI 0.0766
_diffrn_reflns_Laue_measured_fraction_full 0.991
_diffrn_reflns_Laue_measured_fraction_max 0.991
_diffrn_reflns_limit_h_max 12
_diffrn_reflns_limit_h_min -11
_diffrn_reflns_limit_k_max 14
_diffrn_reflns_limit_k_min -15
_diffrn_reflns_limit_l_max 15
_diffrn_reflns_limit_l_min -9
_diffrn_reflns_number 5391
_diffrn_reflns_point_group_measured_fraction_full 0.991
_diffrn_reflns_point_group_measured_fraction_max 0.991
_diffrn_reflns_theta_full 25.025
_diffrn_reflns_theta_max 25.025
_diffrn_reflns_theta_min 3.401
_diffrn_source 'SuperNova (Mo) X-ray Source'
_exptl_absorpt_coefficient_mu 0.640
_exptl_absorpt_correction_T_max 1.00000
_exptl_absorpt_correction_T_min 0.34528
_exptl_absorpt_correction_type multi-scan
_exptl_absorpt_process_details
;
CrysAlisPro, Agilent Technologies,
Version 1.171.37.35 (release 13-08-2014 CrysAlis171 .NET)
(compiled Aug 13 2014,18:06:01)
Empirical absorption correction using spherical harmonics,
 implemented in SCALE3 ABSPACK scaling algorithm.
;
_exptl_crystal_colour colourless
_exptl_crystal_colour_primary colourless
_exptl_crystal_density_diffrn 1.394
_exptl_crystal_description block
_exptl_crystal_F_000 696
_exptl_crystal_size_max 0.025
_exptl_crystal_size_mid 0.023
_exptl_crystal_size_min 0.02
_refine_diff_density_max 0.386
_refine_diff_density_min -0.432
_refine_diff_density_rms 0.094
_refine_ls_abs_structure_details
;
 Refined as an inversion twin.
;
_refine_ls_abs_structure_Flack -0.05(17)
_refine_ls_extinction_method none
_refine_ls_goodness_of_fit_ref 1.047
_refine_ls_hydrogen_treatment constr
_refine_ls_matrix_type full
_refine_ls_number_parameters 317
_refine_ls_number_reflns 4527
_refine_ls_number_restraints 1
_refine_ls_restrained_S_all 1.047
_refine_ls_R_factor_all 0.1070
_refine_ls_R_factor_gt 0.0895
_refine_ls_shift/su_max 0.000
_refine_ls_shift/su_mean 0.000
_refine_ls_structure_factor_coef Fsqd
_refine_ls_weighting_details 'w=1/[\s^2^(Fo^2^)+(0.1435P)^2^+0.3537P] where P=(Fo^2^+2Fc^2^)/3'
_refine_ls_weighting_scheme calc
_refine_ls_wR_factor_gt 0.2242
_refine_ls_wR_factor_ref 0.2535
_reflns_Friedel_coverage 0.907
_reflns_Friedel_fraction_full 0.992
_reflns_Friedel_fraction_max 0.992
_reflns_number_gt 3332
_reflns_number_total 4527
_reflns_threshold_expression 'I > 2\s(I)'
_cod_data_source_file d0gc00617c2.cif
_cod_data_source_block kar_07
_cod_depositor_comments
;Adding full bibliography for 7240160--7240161.cif.

 Adding full bibliography for 7240160--7240161.cif.
;
_cod_original_sg_symbol_H-M 'P 21'
_cod_database_code 7240160
_shelx_shelxl_version_number 2016/4
_chemical_oxdiff_formula 'C28 H24 O2 N1'
_shelx_space_group_comment
;
The symmetry employed for this shelxl refinement is uniquely defined
by the following loop, which should always be used as a source of
symmetry information in preference to the above space-group names.
They are only intended as comments.
;
_shelx_estimated_absorpt_t_max 0.987
_shelx_estimated_absorpt_t_min 0.984
_reflns_odcompleteness_completeness 98.93
_reflns_odcompleteness_iscentric 1
_reflns_odcompleteness_theta 26.32
_olex2_refinement_description
;
1. Twinned data refinement
 Scales: 1.05(17)
 -0.05(17)
2. Fixed Uiso
 At 1.2 times of:
  All C(H) groups
 At 1.5 times of:
  All C(H,H,H) groups
3.a Ternary CH refined with riding coordinates:
 C30(H30), C29(H29)
3.b Aromatic/amide H refined with riding coordinates:
 C18(H18), C19(H19), C20(H20), C13(H13), C12(H12), C11(H11), C24(H24),
 C25(H25), C26(H26), C27(H27), C28(H28), C3(H3), C4(H4), C5(H5), C6(H6)
3.c Fitted hexagon refined as free rotating group:
 C16(C17,C18,C19,C20,C15), C14(C13,C12,C11,C10,C9), C23(C24,C25,C26,C27,C28),
 C2(C3,C4,C5,C6,C7)
3.d Idealised Me refined as rotating group:
 C22(H22A,H22B,H22C), C21(H21A,H21B,H21C), C1(H1A,H1B,H1C)
;
_olex2_submission_special_instructions 'No special instructions were received'

loop_
_space_group_symop_operation_xyz
'x, y, z'
'-x, y+1/2, -z'

loop_
_atom_site_label
_atom_site_type_symbol
_atom_site_fract_x
_atom_site_fract_y
_atom_site_fract_z
_atom_site_U_iso_or_equiv
_atom_site_adp_type
_atom_site_occupancy
_atom_site_site_symmetry_order
_atom_site_calc_flag
_atom_site_refinement_flags_posn
_atom_site_refinement_flags_adp
_atom_site_refinement_flags_occupancy
_atom_site_disorder_assembly
_atom_site_disorder_group
O2 O -0.0208(6) 0.3206(7) -0.3684(5) 0.078(2) Uani 1 1 d . . . . .
O1 O 0.3494(7) 0.3112(7) -0.0209(4) 0.0762(19) Uani 1 1 d . . . . .
C8 C 0.2422(8) 0.3631(6) -0.2390(6) 0.0481(17) Uani 1 1 d . . . . .
C16 C 0.3770(4) 0.3973(5) -0.1759(4) 0.0514(18) Uani 1 1 d . . . . .
C17 C 0.4300(6) 0.3640(5) -0.0714(4) 0.062(2) Uani 1 1 d G . . . .
C18 C 0.5615(6) 0.3927(6) -0.0168(3) 0.070(3) Uani 1 1 d G . . . .
H18 H 0.597711 0.369884 0.054574 0.084 Uiso 1 1 calc R . . . .
C19 C 0.6400(5) 0.4547(6) -0.0667(4) 0.078(3) Uani 1 1 d G . . . .
H19 H 0.729849 0.474364 -0.029409 0.094 Uiso 1 1 calc R . . . .
C20 C 0.5870(5) 0.4881(5) -0.1712(4) 0.064(2) Uani 1 1 d G . . . .
H20 H 0.640638 0.530522 -0.205306 0.077 Uiso 1 1 calc R . . . .
C15 C 0.4555(5) 0.4594(5) -0.2258(3) 0.0526(19) Uani 1 1 d G . . . .
N1 N 0.4037(6) 0.4966(6) -0.3292(5) 0.0509(15) Uani 1 1 d . . . . .
C14 C 0.2751(4) 0.4711(4) -0.3871(4) 0.0494(18) Uani 1 1 d . . . . .
C13 C 0.2293(5) 0.5140(4) -0.4886(4) 0.062(2) Uani 1 1 d G . . . .
H13 H 0.287463 0.558488 -0.516181 0.074 Uiso 1 1 calc R . . . .
C12 C 0.0985(5) 0.4918(5) -0.5496(3) 0.068(2) Uani 1 1 d G . . . .
H12 H 0.067172 0.521137 -0.618879 0.082 Uiso 1 1 calc R . . . .
C11 C 0.0134(4) 0.4267(5) -0.5091(4) 0.059(2) Uani 1 1 d G . . . .
H11 H -0.076070 0.411561 -0.550823 0.071 Uiso 1 1 calc R . . . .
C10 C 0.0591(5) 0.3838(5) -0.4077(4) 0.055(2) Uani 1 1 d G . . . .
C9 C 0.1900(5) 0.4060(4) -0.3467(3) 0.0508(17) Uani 1 1 d G . . . .
C23 C 0.4858(5) 0.5647(4) -0.3753(4) 0.0549(19) Uani 1 1 d . . . . .
C24 C 0.5696(6) 0.5242(4) -0.4360(5) 0.069(2) Uani 1 1 d G . . . .
H24 H 0.570713 0.451232 -0.448670 0.082 Uiso 1 1 calc R . . . .
C25 C 0.6518(6) 0.5903(6) -0.4782(5) 0.082(3) Uani 1 1 d G . . . .
H25 H 0.709117 0.562605 -0.519683 0.099 Uiso 1 1 calc R . . . .
C26 C 0.6503(7) 0.6970(6) -0.4597(5) 0.081(3) Uani 1 1 d G . . . .
H26 H 0.706462 0.742226 -0.488511 0.097 Uiso 1 1 calc R . . . .
C27 C 0.5665(7) 0.7376(4) -0.3990(6) 0.083(3) Uani 1 1 d G . . . .
H27 H 0.565404 0.810475 -0.386327 0.100 Uiso 1 1 calc R . . . .
C28 C 0.4843(6) 0.6714(4) -0.3568(4) 0.058(2) Uani 1 1 d G . . . .
H28 H 0.427000 0.699103 -0.315313 0.069 Uiso 1 1 calc R . . . .
C2 C 0.0696(6) 0.3001(4) -0.1405(5) 0.068(2) Uani 1 1 d . . . . .
C3 C 0.0047(6) 0.2179(6) -0.1032(5) 0.084(3) Uani 1 1 d G . . . .
H3 H -0.061737 0.231571 -0.064269 0.101 Uiso 1 1 calc R . . . .
C4 C 0.0370(7) 0.1156(5) -0.1229(6) 0.086(3) Uani 1 1 d G . . . .
H4 H -0.007435 0.059443 -0.097457 0.104 Uiso 1 1 calc R . . . .
C5 C 0.1341(8) 0.0956(4) -0.1799(6) 0.082(3) Uani 1 1 d G . . . .
H5 H 0.156194 0.025752 -0.193406 0.098 Uiso 1 1 calc R . . . .
C6 C 0.1991(6) 0.1779(5) -0.2172(4) 0.067(2) Uani 1 1 d G . . . .
H6 H 0.265523 0.164188 -0.256169 0.081 Uiso 1 1 calc R . . . .
C7 C 0.1668(5) 0.2801(4) -0.1975(4) 0.055(2) Uani 1 1 d G . . . .
C22 C -0.1570(9) 0.2979(12) -0.4250(9) 0.086(3) Uani 1 1 d . . . . .
H22A H -0.156504 0.262327 -0.492050 0.129 Uiso 1 1 calc GR . . . .
H22B H -0.209028 0.362924 -0.440717 0.129 Uiso 1 1 calc GR . . . .
H22C H -0.199622 0.252671 -0.381319 0.129 Uiso 1 1 calc GR . . . .
C21 C 0.4001(12) 0.2690(11) 0.0850(7) 0.082(3) Uani 1 1 d . . . . .
H21A H 0.470169 0.216440 0.084015 0.123 Uiso 1 1 calc GR . . . .
H21B H 0.324684 0.236696 0.108576 0.123 Uiso 1 1 calc GR . . . .
H21C H 0.439892 0.325175 0.134394 0.123 Uiso 1 1 calc GR . . . .
C1 C 0.0377(14) 0.4130(12) -0.1181(11) 0.097(4) Uani 1 1 d . . . . .
H1A H 0.123178 0.452206 -0.094654 0.145 Uiso 1 1 calc GR . . . .
H1B H -0.011989 0.414784 -0.061949 0.145 Uiso 1 1 calc GR . . . .
H1C H -0.018632 0.444559 -0.183445 0.145 Uiso 1 1 calc GR . . . .
Cl6 Cl -0.2957(4) 0.0038(4) -0.2505(4) 0.1247(15) Uani 1 1 d . . . . .
Cl7 Cl -0.4226(5) 0.2053(4) -0.2789(4) 0.1277(14) Uani 1 1 d . . . . .
Cl5 Cl -0.4009(7) 0.0976(5) -0.0864(3) 0.1504(19) Uani 1 1 d . . . . .
C30 C -0.4220(10) 0.0830(10) -0.2202(7) 0.075(3) Uani 1 1 d . . . . .
H30 H -0.512845 0.049552 -0.250330 0.090 Uiso 1 1 calc R . . . .
Cl1 Cl -0.0158(5) 0.1591(3) 0.3467(3) 0.1211(13) Uani 1 1 d . . . . .
Cl3 Cl -0.2020(5) 0.1731(4) 0.1442(4) 0.160(2) Uani 1 1 d . . . . .
Cl2 Cl 0.0347(6) 0.3074(4) 0.1975(4) 0.156(2) Uani 1 1 d . . . . .
C29 C -0.0918(11) 0.2436(9) 0.2445(8) 0.076(3) Uani 1 1 d . . . . .
H29 H -0.145774 0.296771 0.273115 0.091 Uiso 1 1 calc R . . . .
Cl4 Cl -0.3228(2) 0.40671(19) 0.30198(17) 0.0649(6) Uani 1 1 d . . . . .

loop_
_atom_site_aniso_label
_atom_site_aniso_U_11
_atom_site_aniso_U_22
_atom_site_aniso_U_33
_atom_site_aniso_U_23
_atom_site_aniso_U_13
_atom_site_aniso_U_12
O2 0.041(3) 0.107(6) 0.071(4) 0.020(4) -0.013(3) -0.015(3)
O1 0.080(4) 0.099(5) 0.038(3) 0.007(3) -0.007(3) -0.012(4)
C8 0.044(4) 0.049(4) 0.045(4) 0.001(3) 0.000(3) 0.006(3)
C16 0.056(4) 0.053(5) 0.041(4) -0.007(3) 0.003(3) 0.002(4)
C17 0.065(5) 0.061(5) 0.052(5) 0.003(4) 0.000(4) -0.003(4)
C18 0.062(5) 0.076(6) 0.056(5) -0.001(5) -0.014(4) 0.002(5)
C19 0.054(5) 0.096(8) 0.067(5) -0.005(5) -0.018(4) -0.005(5)
C20 0.050(4) 0.068(6) 0.063(5) -0.002(4) -0.006(4) -0.003(4)
C15 0.047(4) 0.052(5) 0.050(4) -0.005(3) -0.004(3) 0.007(4)
N1 0.044(3) 0.058(4) 0.049(3) -0.008(3) 0.008(3) 0.002(3)
C14 0.044(4) 0.052(5) 0.047(4) -0.009(3) 0.000(3) 0.001(3)
C13 0.058(5) 0.069(6) 0.053(4) 0.002(4) 0.004(4) -0.007(5)
C12 0.068(5) 0.080(7) 0.046(4) 0.008(4) -0.007(4) -0.001(5)
C11 0.045(4) 0.078(6) 0.046(4) 0.000(4) -0.005(3) 0.001(4)
C10 0.044(4) 0.065(6) 0.054(4) -0.002(4) 0.009(3) -0.004(4)
C9 0.043(3) 0.062(5) 0.044(4) -0.005(4) 0.005(3) 0.007(4)
C23 0.048(4) 0.055(5) 0.058(5) -0.002(4) 0.007(3) -0.007(4)
C24 0.053(5) 0.082(7) 0.069(5) -0.012(5) 0.010(4) 0.004(5)
C25 0.059(5) 0.112(10) 0.081(6) -0.005(6) 0.028(5) -0.009(6)
C26 0.070(6) 0.094(8) 0.078(6) 0.003(6) 0.017(5) -0.017(6)
C27 0.103(8) 0.071(7) 0.068(6) -0.002(5) 0.005(5) -0.021(6)
C28 0.058(5) 0.057(5) 0.056(4) -0.009(4) 0.010(4) -0.005(4)
C2 0.068(5) 0.082(7) 0.050(5) -0.006(4) 0.009(4) -0.002(5)
C3 0.085(7) 0.099(9) 0.068(6) 0.011(6) 0.019(5) -0.022(7)
C4 0.076(7) 0.091(9) 0.082(7) 0.015(6) 0.001(5) -0.030(6)
C5 0.083(7) 0.058(6) 0.087(7) -0.002(5) -0.012(6) -0.004(5)
C6 0.077(6) 0.052(5) 0.058(5) -0.006(4) -0.012(4) 0.000(5)
C7 0.048(4) 0.060(5) 0.047(4) 0.001(3) -0.004(3) -0.003(4)
C22 0.038(4) 0.126(10) 0.089(7) 0.006(7) 0.003(4) -0.022(6)
C21 0.090(7) 0.100(9) 0.046(5) 0.020(5) -0.002(4) -0.003(7)
C1 0.103(8) 0.090(9) 0.108(8) -0.019(7) 0.050(7) 0.001(7)
Cl6 0.083(2) 0.133(3) 0.168(4) -0.048(3) 0.048(2) -0.006(2)
Cl7 0.128(3) 0.124(3) 0.138(3) 0.034(3) 0.045(2) -0.009(3)
Cl5 0.235(5) 0.150(4) 0.072(2) -0.017(2) 0.049(3) -0.018(4)
C30 0.063(5) 0.098(8) 0.065(5) -0.024(5) 0.019(4) -0.019(5)
Cl1 0.133(3) 0.101(3) 0.114(3) 0.027(2) 0.001(2) 0.007(2)
Cl3 0.121(3) 0.143(4) 0.171(4) -0.074(3) -0.049(3) 0.033(3)
Cl2 0.198(5) 0.130(4) 0.172(4) 0.007(3) 0.108(4) -0.029(4)
C29 0.080(6) 0.071(7) 0.077(6) -0.014(5) 0.018(5) 0.003(5)
Cl4 0.0524(10) 0.0658(14) 0.0681(12) 0.0002(10) -0.0007(9) 0.0049(10)

loop_
_atom_type_symbol
_atom_type_description
_atom_type_scat_dispersion_real
_atom_type_scat_dispersion_imag
_atom_type_scat_source
C C 0.0033 0.0016 'International Tables Vol C Tables 4.2.6.8 and 6.1.1.4'
H H 0.0000 0.0000 'International Tables Vol C Tables 4.2.6.8 and 6.1.1.4'
Cl Cl 0.1484 0.1585 'International Tables Vol C Tables 4.2.6.8 and 6.1.1.4'
N N 0.0061 0.0033 'International Tables Vol C Tables 4.2.6.8 and 6.1.1.4'
O O 0.0106 0.0060 'International Tables Vol C Tables 4.2.6.8 and 6.1.1.4'

loop_
_geom_angle_atom_site_label_1
_geom_angle_atom_site_label_2
_geom_angle_atom_site_label_3
_geom_angle
_geom_angle_site_symmetry_1
_geom_angle_site_symmetry_3
_geom_angle_publ_flag
C10 O2 C22 122.1(7) . . ?
C17 O1 C21 122.2(7) . . ?
C16 C8 C7 120.2(6) . . ?
C9 C8 C16 118.6(6) . . ?
C9 C8 C7 121.0(6) . . ?
C17 C16 C8 121.8(4) . . ?
C17 C16 C15 120.0 . . ?
C15 C16 C8 118.1(4) . . ?
O1 C17 C16 119.5(4) . . ?
O1 C17 C18 120.3(4) . . ?
C18 C17 C16 120.0 . . ?
C17 C18 H18 120.0 . . ?
C19 C18 C17 120.0 . . ?
C19 C18 H18 120.0 . . ?
C18 C19 H19 120.0 . . ?
C20 C19 C18 120.0 . . ?
C20 C19 H19 120.0 . . ?
C19 C20 H20 120.0 . . ?
C19 C20 C15 120.0 . . ?
C15 C20 H20 120.0 . . ?
C16 C15 N1 121.3(4) . . ?
C20 C15 C16 120.0 . . ?
C20 C15 N1 118.7(4) . . ?
C15 N1 C23 119.3(5) . . ?
C14 N1 C15 121.5(6) . . ?
C14 N1 C23 119.2(5) . . ?
N1 C14 C13 118.0(4) . . ?
N1 C14 C9 122.0(4) . . ?
C13 C14 C9 120.0 . . ?
C14 C13 H13 120.0 . . ?
C12 C13 C14 120.0 . . ?
C12 C13 H13 120.0 . . ?
C13 C12 H12 120.0 . . ?
C13 C12 C11 120.0 . . ?
C11 C12 H12 120.0 . . ?
C12 C11 H11 120.0 . . ?
C12 C11 C10 120.0 . . ?
C10 C11 H11 120.0 . . ?
O2 C10 C11 120.6(4) . . ?
O2 C10 C9 119.4(4) . . ?
C9 C10 C11 120.0 . . ?
C14 C9 C8 118.1(4) . . ?
C10 C9 C8 121.9(4) . . ?
C10 C9 C14 120.0 . . ?
C24 C23 N1 120.2(4) . . ?
C24 C23 C28 120.0 . . ?
C28 C23 N1 119.7(4) . . ?
C23 C24 H24 120.0 . . ?
C23 C24 C25 120.0 . . ?
C25 C24 H24 120.0 . . ?
C24 C25 H25 120.0 . . ?
C26 C25 C24 120.0 . . ?
C26 C25 H25 120.0 . . ?
C25 C26 H26 120.0 . . ?
C27 C26 C25 120.0 . . ?
C27 C26 H26 120.0 . . ?
C26 C27 H27 120.0 . . ?
C26 C27 C28 120.0 . . ?
C28 C27 H27 120.0 . . ?
C23 C28 H28 120.0 . . ?
C27 C28 C23 120.0 . . ?
C27 C28 H28 120.0 . . ?
C3 C2 C7 120.0 . . ?
C3 C2 C1 120.9(6) . . ?
C7 C2 C1 119.1(6) . . ?
C2 C3 H3 120.0 . . ?
C2 C3 C4 120.0 . . ?
C4 C3 H3 120.0 . . ?
C3 C4 H4 120.0 . . ?
C3 C4 C5 120.0 . . ?
C5 C4 H4 120.0 . . ?
C4 C5 H5 120.0 . . ?
C6 C5 C4 120.0 . . ?
C6 C5 H5 120.0 . . ?
C5 C6 H6 120.0 . . ?
C5 C6 C7 120.0 . . ?
C7 C6 H6 120.0 . . ?
C2 C7 C8 123.5(5) . . ?
C6 C7 C8 116.5(5) . . ?
C6 C7 C2 120.0 . . ?
O2 C22 H22A 109.5 . . ?
O2 C22 H22B 109.5 . . ?
O2 C22 H22C 109.5 . . ?
H22A C22 H22B 109.5 . . ?
H22A C22 H22C 109.5 . . ?
H22B C22 H22C 109.5 . . ?
O1 C21 H21A 109.5 . . ?
O1 C21 H21B 109.5 . . ?
O1 C21 H21C 109.5 . . ?
H21A C21 H21B 109.5 . . ?
H21A C21 H21C 109.5 . . ?
H21B C21 H21C 109.5 . . ?
C2 C1 H1A 109.5 . . ?
C2 C1 H1B 109.5 . . ?
C2 C1 H1C 109.5 . . ?
H1A C1 H1B 109.5 . . ?
H1A C1 H1C 109.5 . . ?
H1B C1 H1C 109.5 . . ?
Cl6 C30 H30 108.3 . . ?
Cl7 C30 Cl6 110.4(6) . . ?
Cl7 C30 H30 108.3 . . ?
Cl5 C30 Cl6 112.2(7) . . ?
Cl5 C30 Cl7 109.3(7) . . ?
Cl5 C30 H30 108.3 . . ?
Cl1 C29 Cl3 108.8(7) . . ?
Cl1 C29 Cl2 109.5(6) . . ?
Cl1 C29 H29 108.9 . . ?
Cl3 C29 Cl2 111.9(6) . . ?
Cl3 C29 H29 108.9 . . ?
Cl2 C29 H29 108.9 . . ?

loop_
_geom_bond_atom_site_label_1
_geom_bond_atom_site_label_2
_geom_bond_distance
_geom_bond_site_symmetry_2
_geom_bond_publ_flag
O2 C10 1.331(8) . ?
O2 C22 1.419(10) . ?
O1 C17 1.346(8) . ?
O1 C21 1.442(11) . ?
C8 C16 1.469(8) . ?
C8 C9 1.467(8) . ?
C8 C7 1.484(9) . ?
C16 C17 1.3900 . ?
C16 C15 1.3900 . ?
C17 C18 1.3900 . ?
C18 H18 0.9500 . ?
C18 C19 1.3900 . ?
C19 H19 0.9500 . ?
C19 C20 1.3900 . ?
C20 H20 0.9500 . ?
C20 C15 1.3900 . ?
C15 N1 1.392(7) . ?
N1 C14 1.368(7) . ?
N1 C23 1.433(8) . ?
C14 C13 1.3900 . ?
C14 C9 1.3900 . ?
C13 H13 0.9500 . ?
C13 C12 1.3900 . ?
C12 H12 0.9500 . ?
C12 C11 1.3900 . ?
C11 H11 0.9500 . ?
C11 C10 1.3900 . ?
C10 C9 1.3900 . ?
C23 C24 1.3900 . ?
C23 C28 1.3900 . ?
C24 H24 0.9500 . ?
C24 C25 1.3900 . ?
C25 H25 0.9500 . ?
C25 C26 1.3900 . ?
C26 H26 0.9500 . ?
C26 C27 1.3900 . ?
C27 H27 0.9500 . ?
C27 C28 1.3900 . ?
C28 H28 0.9500 . ?
C2 C3 1.3900 . ?
C2 C7 1.3900 . ?
C2 C1 1.527(15) . ?
C3 H3 0.9500 . ?
C3 C4 1.3900 . ?
C4 H4 0.9500 . ?
C4 C5 1.3900 . ?
C5 H5 0.9500 . ?
C5 C6 1.3900 . ?
C6 H6 0.9500 . ?
C6 C7 1.3900 . ?
C22 H22A 0.9800 . ?
C22 H22B 0.9800 . ?
C22 H22C 0.9800 . ?
C21 H21A 0.9800 . ?
C21 H21B 0.9800 . ?
C21 H21C 0.9800 . ?
C1 H1A 0.9800 . ?
C1 H1B 0.9800 . ?
C1 H1C 0.9800 . ?
Cl6 C30 1.750(11) . ?
Cl7 C30 1.742(13) . ?
Cl5 C30 1.699(10) . ?
C30 H30 1.0000 . ?
Cl1 C29 1.733(12) . ?
Cl3 C29 1.738(11) . ?
Cl2 C29 1.747(12) . ?
C29 H29 1.0000 . ?

loop_
_geom_torsion_atom_site_label_1
_geom_torsion_atom_site_label_2
_geom_torsion_atom_site_label_3
_geom_torsion_atom_site_label_4
_geom_torsion
_geom_torsion_site_symmetry_1
_geom_torsion_site_symmetry_2
_geom_torsion_site_symmetry_3
_geom_torsion_site_symmetry_4
_geom_torsion_publ_flag
O2 C10 C9 C8 -1.1(8) . . . . ?
O2 C10 C9 C14 179.4(7) . . . . ?
O1 C17 C18 C19 -174.5(7) . . . . ?
C8 C16 C17 O1 -9.6(8) . . . . ?
C8 C16 C17 C18 175.8(6) . . . . ?
C8 C16 C15 C20 -176.0(6) . . . . ?
C8 C16 C15 N1 6.0(7) . . . . ?
C16 C8 C9 C14 4.8(8) . . . . ?
C16 C8 C9 C10 -174.8(5) . . . . ?
C16 C8 C7 C2 94.3(7) . . . . ?
C16 C8 C7 C6 -85.0(7) . . . . ?
C16 C17 C18 C19 0.0 . . . . ?
C16 C15 N1 C14 -2.0(9) . . . . ?
C16 C15 N1 C23 176.8(5) . . . . ?
C17 C16 C15 C20 0.0 . . . . ?
C17 C16 C15 N1 -178.0(6) . . . . ?
C17 C18 C19 C20 0.0 . . . . ?
C18 C19 C20 C15 0.0 . . . . ?
C19 C20 C15 C16 0.0 . . . . ?
C19 C20 C15 N1 178.1(6) . . . . ?
C20 C15 N1 C14 179.9(5) . . . . ?
C20 C15 N1 C23 -1.2(8) . . . . ?
C15 C16 C17 O1 174.6(7) . . . . ?
C15 C16 C17 C18 0.0 . . . . ?
C15 N1 C14 C13 178.1(5) . . . . ?
C15 N1 C14 C9 -0.7(9) . . . . ?
C15 N1 C23 C24 92.3(7) . . . . ?
C15 N1 C23 C28 -86.0(7) . . . . ?
N1 C14 C13 C12 -178.8(6) . . . . ?
N1 C14 C9 C8 -0.8(7) . . . . ?
N1 C14 C9 C10 178.8(6) . . . . ?
N1 C23 C24 C25 -178.3(5) . . . . ?
N1 C23 C28 C27 178.3(5) . . . . ?
C14 N1 C23 C24 -88.9(6) . . . . ?
C14 N1 C23 C28 92.8(7) . . . . ?
C14 C13 C12 C11 0.0 . . . . ?
C13 C14 C9 C8 -179.6(6) . . . . ?
C13 C14 C9 C10 0.0 . . . . ?
C13 C12 C11 C10 0.0 . . . . ?
C12 C11 C10 O2 -179.4(7) . . . . ?
C12 C11 C10 C9 0.0 . . . . ?
C11 C10 C9 C8 179.5(6) . . . . ?
C11 C10 C9 C14 0.0 . . . . ?
C9 C8 C16 C17 176.8(5) . . . . ?
C9 C8 C16 C15 -7.3(9) . . . . ?
C9 C8 C7 C2 -91.1(7) . . . . ?
C9 C8 C7 C6 89.7(7) . . . . ?
C9 C14 C13 C12 0.0 . . . . ?
C23 N1 C14 C13 -0.8(8) . . . . ?
C23 N1 C14 C9 -179.6(5) . . . . ?
C23 C24 C25 C26 0.0 . . . . ?
C24 C23 C28 C27 0.0 . . . . ?
C24 C25 C26 C27 0.0 . . . . ?
C25 C26 C27 C28 0.0 . . . . ?
C26 C27 C28 C23 0.0 . . . . ?
C28 C23 C24 C25 0.0 . . . . ?
C2 C3 C4 C5 0.0 . . . . ?
C3 C2 C7 C8 -179.2(6) . . . . ?
C3 C2 C7 C6 0.0 . . . . ?
C3 C4 C5 C6 0.0 . . . . ?
C4 C5 C6 C7 0.0 . . . . ?
C5 C6 C7 C8 179.3(5) . . . . ?
C5 C6 C7 C2 0.0 . . . . ?
C7 C8 C16 C17 -8.4(9) . . . . ?
C7 C8 C16 C15 167.5(5) . . . . ?
C7 C8 C9 C14 -170.0(5) . . . . ?
C7 C8 C9 C10 10.5(9) . . . . ?
C7 C2 C3 C4 0.0 . . . . ?
C22 O2 C10 C11 -3.0(12) . . . . ?
C22 O2 C10 C9 177.7(9) . . . . ?
C21 O1 C17 C16 176.2(8) . . . . ?
C21 O1 C17 C18 -9.3(12) . . . . ?
C1 C2 C3 C4 -178.9(8) . . . . ?
C1 C2 C7 C8 -0.3(9) . . . . ?
C1 C2 C7 C6 178.9(8) . . . . ?

loop_
_twin_individual_id
_twin_individual_mass_fraction_refined
1 1.05(17)
2 -0.05(17)
